data_1512755
loop_
_publ_author_name
'Seyed Amir Zarei'
'AliAkbar Khandar'
'Masomeh Khatamian'
'Seyed Abolfazl Hosseini-Yazdi'
'Isabelle Dechamps'
'Emmanuel Guillon'
'Mohammad Piltan'

_publ_section_title
;
 Nickel(II) complexes with the macrocyclic schiff base ligand: Synthesis,
 spectroscopic studies, electrochemical behaviours and 1D supramolecular
 structure
;
_journal_name_full
;
Inorganica Chimica Acta
;
_journal_page_first 348
_journal_page_last 352
_journal_paper_doi 10.1016/j.ica.2012.08.017
_journal_volume 394
_journal_year 2013
_chemical_formula_moiety 'C20 H22 Cl1 N2 Ni O4 1+, Cl O4 1-'
_chemical_formula_sum 'C20 H22 Cl2 N2 Ni O8'
_chemical_formula_weight 548.01
_space_group_IT_number 14
_symmetry_cell_setting monoclinic
_symmetry_space_group_name_Hall '-P 2ybc'
_symmetry_space_group_name_H-M 'P 1 21/c 1'
_atom_sites_solution_primary direct
_atom_sites_solution_secondary difmap
_cell_angle_alpha 90.00
_cell_angle_beta 97.858(11)
_cell_angle_gamma 90.00
_cell_formula_units_Z 4
_cell_length_a 10.4237(13)
_cell_length_b 31.980(6)
_cell_length_c 6.6452(10)
_cell_measurement_reflns_used 24
_cell_measurement_temperature 173(2)
_cell_measurement_theta_max 14
_cell_measurement_theta_min 12
_cell_volume 2194.4(6)
_computing_cell_refinement 'Siemens P3/PC (Siemens, 1989)'
_computing_data_collection 'Siemens P3/PC (Siemens, 1989)'
_computing_data_reduction 'Siemens P3/PC (Siemens, 1989)'
_computing_molecular_graphics 'SHELXTL PLUS 5 (Sheldrick, 1998)'
_computing_publication_material 'SHELXTL PLUS 5 (Sheldrick, 1998)'
_computing_structure_refinement 'SHELXTL PLUS 5 (Sheldrick, 1998)'
_computing_structure_solution 'SHELXTL PLUS 5 (Sheldrick, 1998)'
_diffrn_ambient_temperature 173(2)
_diffrn_measured_fraction_theta_full 0.995
_diffrn_measured_fraction_theta_max 0.995
_diffrn_measurement_device_type 'Rebuild Syntex P2~1~/Siemens P3 four-circle diffractometer'
_diffrn_measurement_method 'omega scan'
_diffrn_radiation_monochromator graphite
_diffrn_radiation_source 'normal-focus sealed tube'
_diffrn_radiation_type MoK\a
_diffrn_radiation_wavelength 0.71073
_diffrn_reflns_av_R_equivalents 0.0282
_diffrn_reflns_av_sigmaI/netI 0.1141
_diffrn_reflns_limit_h_max 13
_diffrn_reflns_limit_h_min -13
_diffrn_reflns_limit_k_max 0
_diffrn_reflns_limit_k_min -40
_diffrn_reflns_limit_l_max 8
_diffrn_reflns_limit_l_min 0
_diffrn_reflns_number 5171
_diffrn_reflns_theta_full 27.00
_diffrn_reflns_theta_max 27.00
_diffrn_reflns_theta_min 2.07
_diffrn_standards_decay_% 3
_diffrn_standards_interval_count 98
_diffrn_standards_number 2
_exptl_absorpt_coefficient_mu 1.179
_exptl_absorpt_correction_type none
_exptl_crystal_colour green
_exptl_crystal_density_diffrn 1.659
_exptl_crystal_density_method 'not measured'
_exptl_crystal_description prism
_exptl_crystal_F_000 1128
_exptl_crystal_size_max 0.40
_exptl_crystal_size_mid 0.20
_exptl_crystal_size_min 0.10
_refine_diff_density_max 0.480
_refine_diff_density_min -0.294
_refine_diff_density_rms 0.065
_refine_ls_extinction_method none
_refine_ls_goodness_of_fit_ref 0.813
_refine_ls_hydrogen_treatment constr
_refine_ls_matrix_type full
_refine_ls_number_parameters 310
_refine_ls_number_reflns 4769
_refine_ls_number_restraints 0
_refine_ls_restrained_S_all 0.813
_refine_ls_R_factor_all 0.0761
_refine_ls_R_factor_gt 0.0341
_refine_ls_shift/su_max 0.001
_refine_ls_shift/su_mean 0.000
_refine_ls_structure_factor_coef Fsqd
_refine_ls_weighting_details 'calc w=1/[\s^2^(Fo^2^)+(0.0177P)^2^] where P=(Fo^2^+2Fc^2^)/3'
_refine_ls_weighting_scheme calc
_refine_ls_wR_factor_gt 0.0666
_refine_ls_wR_factor_ref 0.0704
_reflns_number_gt 3116
_reflns_number_total 4769
_reflns_threshold_expression I>2\s(I)
_cod_data_source_file ICA-2013-394-348-352-1.cif
_cod_data_source_block sampl1
_cod_original_sg_symbol_H-M 'P 21/c'
_cod_database_code 1512755

loop_
_symmetry_equiv_pos_as_xyz
'x, y, z'
'-x, y+1/2, -z+1/2'
'-x, -y, -z'
'x, -y-1/2, z-1/2'

loop_
_atom_site_label
_atom_site_type_symbol
_atom_site_fract_x
_atom_site_fract_y
_atom_site_fract_z
_atom_site_U_iso_or_equiv
_atom_site_adp_type
_atom_site_occupancy
_atom_site_symmetry_multiplicity
_atom_site_calc_flag
_atom_site_refinement_flags
_atom_site_disorder_assembly
_atom_site_disorder_group
Ni1 Ni 0.79902(3) 0.133021(11) 0.18850(5) 0.01831(8) Uani 1 1 d . . .
Cl1 Cl 0.78681(6) 0.15742(2) -0.15298(9) 0.02225(14) Uani 1 1 d . . .
O1 O 0.60518(16) 0.14616(5) 0.2056(3) 0.0202(4) Uani 1 1 d . . .
O2 O 0.72826(17) 0.07422(5) 0.1048(3) 0.0232(4) Uani 1 1 d . . .
O3 O 0.77674(17) 0.10276(6) 0.4648(3) 0.0248(4) Uani 1 1 d . . .
H3 H 0.7875 0.1172 0.5883 0.030 Uiso 1 1 d R . .
O4 O 1.0581(2) 0.19639(7) 0.0733(3) 0.0437(6) Uani 1 1 d . . .
H4 H 0.9783 0.1855 0.0062 0.052 Uiso 1 1 d R . .
N1 N 0.8438(2) 0.18996(7) 0.3069(3) 0.0227(5) Uani 1 1 d . . .
N2 N 0.9779(2) 0.11136(7) 0.1713(3) 0.0246(5) Uani 1 1 d . . .
C1 C 0.5532(3) 0.12220(8) 0.3634(4) 0.0243(6) Uani 1 1 d . . .
H1A H 0.4659 0.1113 0.3122 0.029 Uiso 1 1 calc R . .
H1B H 0.5471 0.1399 0.4838 0.029 Uiso 1 1 calc R . .
C2 C 0.6474(3) 0.08634(9) 0.4179(4) 0.0261(6) Uani 1 1 d . . .
H2A H 0.6235 0.0715 0.5401 0.031 Uiso 1 1 calc R . .
C3 C 0.6528(3) 0.05506(9) 0.2500(4) 0.0289(7) Uani 1 1 d . . .
H3A H 0.6947 0.0289 0.3049 0.035 Uiso 1 1 calc R . .
H3B H 0.5644 0.0484 0.1834 0.035 Uiso 1 1 calc R . .
C4 C 0.5500(3) 0.18577(8) 0.1705(4) 0.0206(6) Uani 1 1 d . . .
C5 C 0.4193(3) 0.18880(8) 0.1028(4) 0.0236(6) Uani 1 1 d . . .
H5A H 0.3685 0.1643 0.0752 0.028 Uiso 1 1 calc R . .
C6 C 0.3625(3) 0.22817(9) 0.0751(4) 0.0268(6) Uani 1 1 d . . .
H6A H 0.2723 0.2306 0.0296 0.032 Uiso 1 1 calc R . .
C7 C 0.4373(3) 0.26374(8) 0.1137(4) 0.0250(6) Uani 1 1 d . . .
H7A H 0.3987 0.2906 0.0935 0.030 Uiso 1 1 calc R . .
C8 C 0.5675(3) 0.26025(8) 0.1812(4) 0.0236(6) Uani 1 1 d . . .
H8A H 0.6175 0.2849 0.2088 0.028 Uiso 1 1 calc R . .
C9 C 0.6288(3) 0.22116(8) 0.2107(4) 0.0194(5) Uani 1 1 d . . .
C10 C 0.7655(3) 0.22104(8) 0.2919(4) 0.0233(6) Uani 1 1 d . . .
H10A H 0.8011 0.2471 0.3396 0.028 Uiso 1 1 calc R . .
C11 C 0.9773(3) 0.19757(10) 0.4031(5) 0.0343(7) Uani 1 1 d . . .
H11A H 0.9901 0.1844 0.5393 0.041 Uiso 1 1 calc R . .
H11B H 0.9910 0.2280 0.4214 0.041 Uiso 1 1 calc R . .
C12 C 1.0776(3) 0.18011(10) 0.2771(5) 0.0351(7) Uani 1 1 d . . .
H12A H 1.1631 0.1913 0.3410 0.042 Uiso 1 1 calc R . .
C13 C 1.0911(3) 0.13292(10) 0.2805(5) 0.0338(7) Uani 1 1 d . . .
H13A H 1.1689 0.1251 0.2186 0.041 Uiso 1 1 calc R . .
H13B H 1.1044 0.1233 0.4234 0.041 Uiso 1 1 calc R . .
C14 C 1.0008(3) 0.08224(9) 0.0493(4) 0.0260(6) Uani 1 1 d . . .
H14A H 1.0888 0.0783 0.0310 0.031 Uiso 1 1 calc R . .
C15 C 0.9059(3) 0.05415(8) -0.0657(4) 0.0249(6) Uani 1 1 d . . .
C16 C 0.9521(3) 0.02846(9) -0.2103(4) 0.0348(7) Uani 1 1 d . . .
H16A H 1.0387 0.0318 -0.2369 0.042 Uiso 1 1 calc R . .
C17 C 0.8748(3) -0.00166(10) -0.3154(5) 0.0386(8) Uani 1 1 d . . .
H17A H 0.9076 -0.0184 -0.4149 0.046 Uiso 1 1 calc R . .
C18 C 0.7500(3) -0.00721(9) -0.2750(4) 0.0382(8) Uani 1 1 d . . .
H18A H 0.6973 -0.0282 -0.3457 0.046 Uiso 1 1 calc R . .
C19 C 0.7001(3) 0.01744(9) -0.1320(4) 0.0328(7) Uani 1 1 d . . .
H19A H 0.6143 0.0132 -0.1033 0.039 Uiso 1 1 calc R . .
C20 C 0.7776(3) 0.04826(8) -0.0322(4) 0.0232(6) Uani 1 1 d . . .
Cl1S Cl 0.33616(7) 0.08587(2) 0.77239(11) 0.03452(18) Uani 1 1 d . . .
O1S O 0.3401(2) 0.08618(8) 0.9865(3) 0.0526(7) Uani 1 1 d . A .
O2S O 0.4288(3) 0.05707(12) 0.7129(6) 0.0888(12) Uani 0.90 1 d P A 1
O3S O 0.2115(3) 0.07048(11) 0.6809(4) 0.0658(9) Uani 0.90 1 d P A 1
O4S O 0.3527(4) 0.12625(9) 0.6900(5) 0.0731(10) Uani 0.90 1 d P A 1
O2S' O 0.295(3) 0.0524(8) 0.688(4) 0.050(6) Uiso 0.10 1 d P A 2
O3S' O 0.246(3) 0.1223(8) 0.754(4) 0.056(7) Uiso 0.10 1 d P A 2
O4S' O 0.465(2) 0.1053(7) 0.782(3) 0.044(6) Uiso 0.10 1 d P A 2

loop_
_atom_site_aniso_label
_atom_site_aniso_U_11
_atom_site_aniso_U_22
_atom_site_aniso_U_33
_atom_site_aniso_U_23
_atom_site_aniso_U_13
_atom_site_aniso_U_12
Ni1 0.01949(16) 0.01801(16) 0.01770(16) -0.00171(15) 0.00353(12) -0.00140(15)
Cl1 0.0280(3) 0.0215(3) 0.0174(3) 0.0011(3) 0.0036(3) 0.0036(3)
O1 0.0227(9) 0.0170(9) 0.0226(9) 0.0001(7) 0.0087(8) -0.0029(7)
O2 0.0294(10) 0.0182(9) 0.0234(9) -0.0021(8) 0.0084(8) -0.0019(8)
O3 0.0288(10) 0.0271(10) 0.0181(9) -0.0006(8) 0.0022(8) -0.0007(8)
O4 0.0331(13) 0.0473(14) 0.0509(14) 0.0074(12) 0.0065(11) -0.0081(11)
N1 0.0235(12) 0.0241(12) 0.0205(11) -0.0037(10) 0.0029(9) -0.0055(10)
N2 0.0241(12) 0.0244(13) 0.0247(12) 0.0028(10) 0.0009(10) 0.0023(10)
C1 0.0283(15) 0.0232(15) 0.0234(14) 0.0016(11) 0.0105(12) -0.0048(11)
C2 0.0299(15) 0.0254(15) 0.0244(14) 0.0023(12) 0.0086(12) -0.0037(12)
C3 0.0403(17) 0.0207(14) 0.0271(15) 0.0019(12) 0.0103(13) -0.0091(13)
C4 0.0256(14) 0.0179(13) 0.0202(13) -0.0039(11) 0.0094(11) -0.0003(11)
C5 0.0236(14) 0.0250(15) 0.0237(14) -0.0027(12) 0.0085(11) -0.0040(12)
C6 0.0232(14) 0.0345(16) 0.0240(14) -0.0016(12) 0.0077(11) 0.0004(12)
C7 0.0337(16) 0.0203(14) 0.0230(13) 0.0008(11) 0.0113(12) 0.0050(12)
C8 0.0333(15) 0.0190(14) 0.0200(13) -0.0019(11) 0.0096(12) -0.0047(11)
C9 0.0245(14) 0.0202(13) 0.0152(12) -0.0028(10) 0.0096(10) -0.0040(11)
C10 0.0304(15) 0.0209(14) 0.0199(14) -0.0049(11) 0.0078(11) -0.0075(12)
C11 0.0291(16) 0.0371(18) 0.0348(17) -0.0121(14) -0.0020(13) -0.0032(13)
C12 0.0200(15) 0.0434(19) 0.0411(18) -0.0096(15) 0.0012(13) -0.0080(13)
C13 0.0220(14) 0.0407(18) 0.0365(16) -0.0018(16) -0.0043(12) 0.0039(14)
C14 0.0255(14) 0.0293(16) 0.0236(14) 0.0059(13) 0.0043(12) 0.0091(12)
C15 0.0323(15) 0.0204(14) 0.0219(14) 0.0045(12) 0.0034(12) 0.0059(12)
C16 0.0456(19) 0.0322(17) 0.0283(16) 0.0027(14) 0.0116(14) 0.0119(14)
C17 0.059(2) 0.0305(17) 0.0266(16) -0.0041(13) 0.0075(15) 0.0108(16)
C18 0.066(2) 0.0210(15) 0.0261(16) -0.0053(13) 0.0003(15) 0.0001(15)
C19 0.0440(18) 0.0248(16) 0.0298(16) -0.0017(12) 0.0054(14) -0.0036(14)
C20 0.0338(16) 0.0164(13) 0.0197(13) 0.0006(11) 0.0046(12) 0.0046(12)
Cl1S 0.0316(4) 0.0387(4) 0.0345(4) -0.0016(3) 0.0087(3) -0.0052(3)
O1S 0.0697(17) 0.0549(16) 0.0330(12) -0.0030(12) 0.0061(12) -0.0209(13)
O2S 0.064(2) 0.106(3) 0.103(3) -0.012(2) 0.034(2) 0.033(2)
O3S 0.0463(18) 0.095(3) 0.0528(18) -0.0104(17) -0.0061(15) -0.0276(18)
O4S 0.119(3) 0.0488(19) 0.0543(18) 0.0050(15) 0.0231(19) -0.0303(19)

loop_
_atom_type_symbol
_atom_type_description
_atom_type_scat_dispersion_real
_atom_type_scat_dispersion_imag
_atom_type_scat_source
C C 0.0033 0.0016 'International Tables Vol C Tables 4.2.6.8 and 6.1.1.4'
H H 0.0000 0.0000 'International Tables Vol C Tables 4.2.6.8 and 6.1.1.4'
N N 0.0061 0.0033 'International Tables Vol C Tables 4.2.6.8 and 6.1.1.4'
O O 0.0106 0.0060 'International Tables Vol C Tables 4.2.6.8 and 6.1.1.4'
Cl Cl 0.1484 0.1585 'International Tables Vol C Tables 4.2.6.8 and 6.1.1.4'
Ni Ni 0.3393 1.1124 'International Tables Vol C Tables 4.2.6.8 and 6.1.1.4'

loop_
_geom_angle_atom_site_label_1
_geom_angle_atom_site_label_2
_geom_angle_atom_site_label_3
_geom_angle
N2 Ni1 N1 99.62(9)
N2 Ni1 O2 88.33(8)
N1 Ni1 O2 169.32(8)
N2 Ni1 O1 171.44(8)
N1 Ni1 O1 88.33(8)
O2 Ni1 O1 83.40(7)
N2 Ni1 O3 96.01(8)
N1 Ni1 O3 96.99(8)
O2 Ni1 O3 74.94(7)
O1 Ni1 O3 79.77(7)
N2 Ni1 Cl1 89.30(7)
N1 Ni1 Cl1 93.16(6)
O2 Ni1 Cl1 94.06(5)
O1 Ni1 Cl1 93.44(5)
O3 Ni1 Cl1 167.58(5)
C4 O1 C1 114.24(19)
C4 O1 Ni1 123.65(15)
C1 O1 Ni1 113.02(15)
C20 O2 C3 117.8(2)
C20 O2 Ni1 124.89(16)
C3 O2 Ni1 114.10(15)
C2 O3 Ni1 100.90(15)
C2 O3 H3 111.5
Ni1 O3 H3 121.5
C12 O4 H4 108.1
C10 N1 C11 117.4(2)
C10 N1 Ni1 124.09(19)
C11 N1 Ni1 118.33(18)
C14 N2 C13 116.6(2)
C14 N2 Ni1 122.90(19)
C13 N2 Ni1 119.97(18)
O1 C1 C2 106.0(2)
O1 C1 H1A 110.5
C2 C1 H1A 110.5
O1 C1 H1B 110.5
C2 C1 H1B 110.5
H1A C1 H1B 108.7
O3 C2 C3 105.9(2)
O3 C2 C1 109.4(2)
C3 C2 C1 114.4(2)
O3 C2 H2A 109.0
C3 C2 H2A 109.0
C1 C2 H2A 109.0
O2 C3 C2 106.8(2)
O2 C3 H3A 110.4
C2 C3 H3A 110.4
O2 C3 H3B 110.4
C2 C3 H3B 110.4
H3A C3 H3B 108.6
C5 C4 O1 119.0(2)
C5 C4 C9 122.2(2)
O1 C4 C9 118.9(2)
C4 C5 C6 119.4(3)
C4 C5 H5A 120.3
C6 C5 H5A 120.3
C7 C6 C5 120.0(3)
C7 C6 H6A 120.0
C5 C6 H6A 120.0
C8 C7 C6 120.0(3)
C8 C7 H7A 120.0
C6 C7 H7A 120.0
C7 C8 C9 121.8(2)
C7 C8 H8A 119.1
C9 C8 H8A 119.1
C4 C9 C8 116.6(2)
C4 C9 C10 126.0(2)
C8 C9 C10 117.2(2)
N1 C10 C9 127.8(2)
N1 C10 H10A 116.1
C9 C10 H10A 116.1
N1 C11 C12 112.2(2)
N1 C11 H11A 109.2
C12 C11 H11A 109.2
N1 C11 H11B 109.2
C12 C11 H11B 109.2
H11A C11 H11B 107.9
O4 C12 C13 112.0(2)
O4 C12 C11 111.4(3)
C13 C12 C11 115.1(3)
O4 C12 H12A 105.9
C13 C12 H12A 105.9
C11 C12 H12A 105.9
N2 C13 C12 113.1(2)
N2 C13 H13A 109.0
C12 C13 H13A 109.0
N2 C13 H13B 109.0
C12 C13 H13B 109.0
H13A C13 H13B 107.8
N2 C14 C15 127.2(3)
N2 C14 H14A 116.4
C15 C14 H14A 116.4
C20 C15 C16 117.1(3)
C20 C15 C14 126.1(2)
C16 C15 C14 116.5(3)
C17 C16 C15 121.7(3)
C17 C16 H16A 119.2
C15 C16 H16A 119.2
C18 C17 C16 119.5(3)
C18 C17 H17A 120.2
C16 C17 H17A 120.2
C17 C18 C19 120.9(3)
C17 C18 H18A 119.6
C19 C18 H18A 119.6
C20 C19 C18 118.9(3)
C20 C19 H19A 120.6
C18 C19 H19A 120.6
O2 C20 C19 119.8(3)
O2 C20 C15 118.3(2)
C19 C20 C15 121.9(3)
O2S' Cl1S O1S 114.4(12)
O2S' Cl1S O4S 130.9(12)
O1S Cl1S O4S 113.06(17)
O2S' Cl1S O2S 62.1(13)
O1S Cl1S O2S 110.8(2)
O4S Cl1S O2S 110.9(2)
O2S' Cl1S O3S 44.5(13)
O1S Cl1S O3S 109.02(17)
O4S Cl1S O3S 107.3(2)
O2S Cl1S O3S 105.5(2)
O2S' Cl1S O4S' 129.4(16)
O1S Cl1S O4S' 93.0(9)
O4S Cl1S O4S' 58.4(9)
O2S Cl1S O4S' 68.7(9)
O3S Cl1S O4S' 157.6(9)
O2S' Cl1S O3S' 116.9(16)
O1S Cl1S O3S' 90.5(10)
O4S Cl1S O3S' 50.9(10)
O2S Cl1S O3S' 157.4(10)
O3S Cl1S O3S' 73.1(10)
O4S' Cl1S O3S' 103.7(14)

loop_
_geom_bond_atom_site_label_1
_geom_bond_atom_site_label_2
_geom_bond_distance
Ni1 N2 2.007(2)
Ni1 N1 2.013(2)
Ni1 O2 2.0681(18)
Ni1 O1 2.0821(17)
Ni1 O3 2.1165(18)
Ni1 Cl1 2.3864(8)
O1 C4 1.398(3)
O1 C1 1.461(3)
O2 C20 1.383(3)
O2 C3 1.460(3)
O3 C2 1.440(3)
O3 H3 0.9342
O4 C12 1.439(4)
O4 H4 0.9540
N1 C10 1.281(3)
N1 C11 1.471(3)
N2 C14 1.278(3)
N2 C13 1.470(3)
C1 C2 1.521(4)
C1 H1A 0.9900
C1 H1B 0.9900
C2 C3 1.505(4)
C2 H2A 1.0000
C3 H3A 0.9900
C3 H3B 0.9900
C4 C5 1.378(4)
C4 C9 1.402(4)
C5 C6 1.393(4)
C5 H5A 0.9500
C6 C7 1.384(4)
C6 H6A 0.9500
C7 C8 1.374(4)
C7 H7A 0.9500
C8 C9 1.405(4)
C8 H8A 0.9500
C9 C10 1.453(4)
C10 H10A 0.9500
C11 C12 1.531(4)
C11 H11A 0.9900
C11 H11B 0.9900
C12 C13 1.516(4)
C12 H12A 1.0000
C13 H13A 0.9900
C13 H13B 0.9900
C14 C15 1.470(4)
C14 H14A 0.9500
C15 C20 1.398(4)
C15 C16 1.398(4)
C16 C17 1.383(4)
C16 H16A 0.9500
C17 C18 1.375(5)
C17 H17A 0.9500
C18 C19 1.389(4)
C18 H18A 0.9500
C19 C20 1.385(4)
C19 H19A 0.9500
Cl1S O2S' 1.26(3)
Cl1S O1S 1.418(2)
Cl1S O4S 1.422(3)
Cl1S O2S 1.429(3)
Cl1S O3S 1.444(3)
Cl1S O4S' 1.48(2)
Cl1S O3S' 1.49(3)

loop_
_geom_torsion_atom_site_label_1
_geom_torsion_atom_site_label_2
_geom_torsion_atom_site_label_3
_geom_torsion_atom_site_label_4
_geom_torsion
N2 Ni1 O1 C4 -165.2(5)
N1 Ni1 O1 C4 36.32(18)
O2 Ni1 O1 C4 -150.45(18)
O3 Ni1 O1 C4 133.73(18)
Cl1 Ni1 O1 C4 -56.75(17)
N2 Ni1 O1 C1 49.8(6)
N1 Ni1 O1 C1 -108.65(16)
O2 Ni1 O1 C1 64.58(16)
O3 Ni1 O1 C1 -11.24(15)
Cl1 Ni1 O1 C1 158.28(15)
N2 Ni1 O2 C20 -36.33(19)
N1 Ni1 O2 C20 -174.7(4)
O1 Ni1 O2 C20 145.85(19)
O3 Ni1 O2 C20 -133.0(2)
Cl1 Ni1 O2 C20 52.85(19)
N2 Ni1 O2 C3 122.73(18)
N1 Ni1 O2 C3 -15.6(5)
O1 Ni1 O2 C3 -55.10(17)
O3 Ni1 O2 C3 26.05(17)
Cl1 Ni1 O2 C3 -148.09(17)
N2 Ni1 O3 C2 -135.06(15)
N1 Ni1 O3 C2 124.44(15)
O2 Ni1 O3 C2 -48.43(15)
O1 Ni1 O3 C2 37.42(15)
Cl1 Ni1 O3 C2 -20.2(3)
N2 Ni1 N1 C10 157.9(2)
O2 Ni1 N1 C10 -64.5(5)
O1 Ni1 N1 C10 -25.3(2)
O3 Ni1 N1 C10 -104.8(2)
Cl1 Ni1 N1 C10 68.1(2)
N2 Ni1 N1 C11 -17.2(2)
O2 Ni1 N1 C11 120.4(4)
O1 Ni1 N1 C11 159.6(2)
O3 Ni1 N1 C11 80.1(2)
Cl1 Ni1 N1 C11 -107.05(19)
N1 Ni1 N2 C14 -157.1(2)
O2 Ni1 N2 C14 30.1(2)
O1 Ni1 N2 C14 44.7(7)
O3 Ni1 N2 C14 104.7(2)
Cl1 Ni1 N2 C14 -64.0(2)
N1 Ni1 N2 C13 14.2(2)
O2 Ni1 N2 C13 -158.6(2)
O1 Ni1 N2 C13 -144.0(5)
O3 Ni1 N2 C13 -84.0(2)
Cl1 Ni1 N2 C13 107.3(2)
C4 O1 C1 C2 -165.2(2)
Ni1 O1 C1 C2 -16.9(2)
Ni1 O3 C2 C3 64.2(2)
Ni1 O3 C2 C1 -59.5(2)
O1 C1 C2 O3 52.3(3)
O1 C1 C2 C3 -66.3(3)
C20 O2 C3 C2 162.4(2)
Ni1 O2 C3 C2 1.8(3)
O3 C2 C3 O2 -44.1(3)
C1 C2 C3 O2 76.4(3)
C1 O1 C4 C5 -62.0(3)
Ni1 O1 C4 C5 153.39(18)
C1 O1 C4 C9 116.2(2)
Ni1 O1 C4 C9 -28.4(3)
O1 C4 C5 C6 177.5(2)
C9 C4 C5 C6 -0.7(4)
C4 C5 C6 C7 0.6(4)
C5 C6 C7 C8 -0.6(4)
C6 C7 C8 C9 0.8(4)
C5 C4 C9 C8 0.8(4)
O1 C4 C9 C8 -177.4(2)
C5 C4 C9 C10 176.7(2)
O1 C4 C9 C10 -1.5(4)
C7 C8 C9 C4 -0.9(4)
C7 C8 C9 C10 -177.1(2)
C11 N1 C10 C9 -177.5(2)
Ni1 N1 C10 C9 7.4(4)
C4 C9 C10 N1 13.7(4)
C8 C9 C10 N1 -170.4(3)
C10 N1 C11 C12 -131.2(3)
Ni1 N1 C11 C12 44.2(3)
N1 C11 C12 O4 55.3(3)
N1 C11 C12 C13 -73.5(3)
C14 N2 C13 C12 133.4(3)
Ni1 N2 C13 C12 -38.4(3)
O4 C12 C13 N2 -58.7(3)
C11 C12 C13 N2 69.8(3)
C13 N2 C14 C15 175.2(2)
Ni1 N2 C14 C15 -13.2(4)
N2 C14 C15 C20 -14.1(4)
N2 C14 C15 C16 171.7(3)
C20 C15 C16 C17 -0.3(4)
C14 C15 C16 C17 174.5(3)
C15 C16 C17 C18 -1.2(5)
C16 C17 C18 C19 0.9(5)
C17 C18 C19 C20 0.9(4)
C3 O2 C20 C19 44.7(3)
Ni1 O2 C20 C19 -156.9(2)
C3 O2 C20 C15 -135.3(3)
Ni1 O2 C20 C15 23.0(3)
C18 C19 C20 O2 177.5(2)
C18 C19 C20 C15 -2.5(4)
C16 C15 C20 O2 -177.8(2)
C14 C15 C20 O2 8.0(4)
C16 C15 C20 C19 2.2(4)
C14 C15 C20 C19 -172.0(3)
